data_4517220
loop_
_publ_author_name
'Beltran-Torres, Melissa'
'Sugich-Miranda, Roc\'io'
'Santacruz-Ortega, Hisila'
'Machi, Lorena'
'Inoue, Motomichi'
'Vel\'azquez-Contreras, Enrique F.'
'Soberanes, Yedith'
'H\"opfl, Herbert'
'P\'erez-Gonz\'alez, Refugio'
'Navarro, Rosa Elena'
'Salazar-Medina, Alex J.'
'Sotelo Mundo, Rogerio R.'

_publ_section_title
;
 Comparative Studies of Structures and Peroxidase-like Activities of
 Copper(II) and Iron(III) Complexes with an EDTA-Based
 Phenylene-Macrocycle and Its Acyclic Analogue
;
_journal_issue 27
_journal_name_full 'ACS Omega'
_journal_page_first 22487
_journal_paper_doi 10.1021/acsomega.9b03164
_journal_volume 4
_journal_year 2019
_chemical_absolute_configuration unk
_chemical_formula_moiety 'C22 H26 N4 O6, 2(H2 O)'
_chemical_formula_sum 'C22 H30 N4 O8'
_chemical_formula_weight 478.50
_space_group_crystal_system orthorhombic
_space_group_IT_number 19
_space_group_name_Hall 'P 2ac 2ab'
_space_group_name_H-M_alt 'P 21 21 21'
_atom_sites_solution_hydrogens mixed
_atom_sites_solution_primary direct
_audit_creation_date 2018-11-19
_audit_creation_method
;
Olex2 1.2
(compiled 2015.01.26 svn.r3150 for OlexSys, GUI svn.r4998)
;
_cell_angle_alpha 90
_cell_angle_beta 90
_cell_angle_gamma 90
_cell_formula_units_Z 4
_cell_length_a 7.3272(5)
_cell_length_b 13.6323(10)
_cell_length_c 23.8535(18)
_cell_measurement_reflns_used 6933
_cell_measurement_temperature 293.15
_cell_measurement_theta_max 23.57
_cell_measurement_theta_min 2.27
_cell_volume 2382.6(3)
_computing_cell_refinement 'Bruker SAINT version 6.01 and 6.04'
_computing_data_collection 'Bruker SMART'
_computing_data_reduction 'Bruker SAINT version 6.01 and 6.04'
_computing_molecular_graphics 'Olex2 (Dolomanov et al., 2009)'
_computing_publication_material 'Olex2 (Dolomanov et al., 2009)'
_computing_structure_refinement 'ShelXL (Sheldrick, 2008)'
_computing_structure_solution 'ShelXT (Sheldrick, 2015)'
_diffrn_ambient_temperature 293.15
_diffrn_measured_fraction_theta_full 1.000
_diffrn_measured_fraction_theta_max 1.000
_diffrn_measurement_device_type 'Bruker APEX'
_diffrn_radiation_monochromator graphite
_diffrn_radiation_type MoK\a
_diffrn_radiation_wavelength 0.71073
_diffrn_reflns_av_R_equivalents 0.0594
_diffrn_reflns_av_unetI/netI 0.0465
_diffrn_reflns_Laue_measured_fraction_full 1.000
_diffrn_reflns_Laue_measured_fraction_max 1.000
_diffrn_reflns_limit_h_max 8
_diffrn_reflns_limit_h_min -8
_diffrn_reflns_limit_k_max 16
_diffrn_reflns_limit_k_min -16
_diffrn_reflns_limit_l_max 28
_diffrn_reflns_limit_l_min -28
_diffrn_reflns_number 23962
_diffrn_reflns_point_group_measured_fraction_full 1.000
_diffrn_reflns_point_group_measured_fraction_max 1.000
_diffrn_reflns_theta_full 25.242
_diffrn_reflns_theta_max 25.495
_diffrn_reflns_theta_min 1.707
_exptl_absorpt_coefficient_mu 0.102
_exptl_absorpt_correction_T_max 1.00
_exptl_absorpt_correction_T_min 0.90
_exptl_absorpt_correction_type multi-scan
_exptl_absorpt_process_details
;
SADABS was used for absorption correction.
;
_exptl_crystal_colour colourless
_exptl_crystal_colour_primary colourless
_exptl_crystal_density_diffrn 1.334
_exptl_crystal_description prism
_exptl_crystal_F_000 1016
_exptl_crystal_size_max 0.51
_exptl_crystal_size_mid 0.18
_exptl_crystal_size_min 0.14
_refine_diff_density_max 0.203
_refine_diff_density_min -0.206
_refine_diff_density_rms 0.044
_refine_ls_abs_structure_details
;
 Flack x determined using 1212 quotients [(I+)-(I-)]/[(I+)+(I-)]
 (Parsons, Flack and Wagner, Acta Cryst. B69 (2013) 249-259).
;
_refine_ls_extinction_method none
_refine_ls_goodness_of_fit_ref 1.274
_refine_ls_hydrogen_treatment constr
_refine_ls_matrix_type full
_refine_ls_number_parameters 314
_refine_ls_number_reflns 4439
_refine_ls_number_restraints 0
_refine_ls_restrained_S_all 1.274
_refine_ls_R_factor_all 0.0875
_refine_ls_R_factor_gt 0.0778
_refine_ls_shift/su_max 0.000
_refine_ls_shift/su_mean 0.000
_refine_ls_structure_factor_coef Fsqd
_refine_ls_weighting_details 'w=1/[\s^2^(Fo^2^)+(0.0471P)^2^+0.6912P] where P=(Fo^2^+2Fc^2^)/3'
_refine_ls_weighting_scheme calc
_refine_ls_wR_factor_gt 0.1429
_refine_ls_wR_factor_ref 0.1468
_reflns_Friedel_coverage 0.740
_reflns_Friedel_fraction_full 0.999
_reflns_Friedel_fraction_max 0.999
_reflns_number_gt 4009
_reflns_number_total 4439
_reflns_threshold_expression 'I > 2\s(I)'
_cod_data_source_file ao9b03164_si_003.cif
_cod_data_source_block udlafunm
_cod_depositor_comments 'Adding full bibliography for 4517219--4517221.cif.'
_cod_database_code 4517220
_shelx_space_group_comment
;
The symmetry employed for this shelxl refinement is uniquely defined
by the following loop, which should always be used as a source of
symmetry information in preference to the above space-group names.
They are only intended as comments.
;
_olex2_refinement_description
;
1. Fixed Uiso
 At 1.2 times of:
  All C(H) groups, All C(H,H) groups, All N(H) groups
 At 1.5 times of:
  All O(H) groups, All O(H,H) groups
2.a Free rotating group:
 O31(H31A,H31B), O32(H32A,H32B)
2.b Ternary CH refined with riding coordinates:
 N2(H2)
2.c Secondary CH2 refined with riding coordinates:
 C2(H2A,H2B), C3(H3A,H3B), C4(H4B,H4C), C5(H5A,H5B), C7(H7A,H7B), C9(H9A,H9B)
2.d Aromatic/amide H refined with riding coordinates:
 N3(H3), N4(H4), C12(H12), C13(H13), C14(H14), C15(H15), C16(H16), C18(H18),
 C19(H19), C20(H20), C21(H21), C22(H22)
2.e Idealised tetrahedral OH refined as rotating group:
 O4(H4A)
;
_shelx_shelxl_version_number 2014/7
_olex2_submission_special_instructions 'No special instructions were received'

loop_
_space_group_symop_operation_xyz
'x, y, z'
'-x+1/2, -y, z+1/2'
'-x, y+1/2, -z+1/2'
'x+1/2, -y+1/2, -z'

loop_
_atom_site_label
_atom_site_type_symbol
_atom_site_fract_x
_atom_site_fract_y
_atom_site_fract_z
_atom_site_U_iso_or_equiv
_atom_site_adp_type
_atom_site_occupancy
_atom_site_site_symmetry_order
_atom_site_calc_flag
_atom_site_refinement_flags_posn
N1 N 0.6050(5) 0.0385(3) 0.32887(16) 0.0365(10) Uani 1 1 d .
N2 N 0.4299(5) 0.1417(3) 0.23839(16) 0.0332(9) Uani 1 1 d .
H2 H 0.5014 0.1679 0.2697 0.040 Uiso 1 1 calc R
N3 N 0.2717(6) 0.0270(3) 0.43757(17) 0.0475(11) Uani 1 1 d .
H3 H 0.3188 -0.0263 0.4504 0.057 Uiso 1 1 calc R
N4 N 0.0455(5) 0.2800(3) 0.29500(19) 0.0421(11) Uani 1 1 d .
H4 H -0.0354 0.2413 0.2811 0.051 Uiso 1 1 calc R
O1 O 0.3182(7) 0.1471(3) 0.37458(18) 0.0819(15) Uani 1 1 d .
O2 O 0.3505(4) 0.3097(3) 0.29009(15) 0.0430(9) Uani 1 1 d .
O3 O 0.7926(5) -0.1441(3) 0.35027(16) 0.0482(9) Uani 1 1 d .
O4 O 1.0528(4) -0.0780(3) 0.32421(18) 0.0535(11) Uani 1 1 d .
H4A H 1.0908 -0.1337 0.3301 0.080 Uiso 1 1 calc GR
O5 O 0.7763(5) 0.1901(3) 0.23176(16) 0.0566(11) Uani 1 1 d .
O6 O 0.7584(5) 0.2662(3) 0.14992(16) 0.0560(11) Uani 1 1 d .
C1 C 0.3680(8) 0.0742(4) 0.3982(2) 0.0508(15) Uani 1 1 d .
C2 C 0.5527(8) 0.0282(5) 0.3872(2) 0.0548(15) Uani 1 1 d .
H2A H 0.6437 0.0594 0.4107 0.066 Uiso 1 1 calc R
H2B H 0.5485 -0.0408 0.3969 0.066 Uiso 1 1 calc R
C3 C 0.4846(6) -0.0139(3) 0.2907(2) 0.0367(11) Uani 1 1 d .
H3A H 0.3634 -0.0171 0.3070 0.044 Uiso 1 1 calc R
H3B H 0.5287 -0.0805 0.2861 0.044 Uiso 1 1 calc R
C4 C 0.4734(7) 0.0345(3) 0.2345(2) 0.0366(11) Uani 1 1 d .
H4B H 0.3801 0.0021 0.2124 0.044 Uiso 1 1 calc R
H4C H 0.5891 0.0263 0.2153 0.044 Uiso 1 1 calc R
C5 C 0.2355(6) 0.1618(3) 0.2512(2) 0.0356(11) Uani 1 1 d .
H5A H 0.1874 0.1103 0.2750 0.043 Uiso 1 1 calc R
H5B H 0.1654 0.1625 0.2167 0.043 Uiso 1 1 calc R
C6 C 0.2170(6) 0.2601(4) 0.28056(19) 0.0338(11) Uani 1 1 d .
C7 C 0.7984(7) 0.0242(4) 0.3194(2) 0.0411(12) Uani 1 1 d .
H7A H 0.8639 0.0730 0.3410 0.049 Uiso 1 1 calc R
H7B H 0.8230 0.0373 0.2801 0.049 Uiso 1 1 calc R
C8 C 0.8774(7) -0.0752(4) 0.3334(2) 0.0380(12) Uani 1 1 d .
C9 C 0.4913(6) 0.1947(4) 0.1871(2) 0.0380(12) Uani 1 1 d .
H9A H 0.4230 0.2552 0.1833 0.046 Uiso 1 1 calc R
H9B H 0.4670 0.1546 0.1543 0.046 Uiso 1 1 calc R
C10 C 0.6952(7) 0.2179(4) 0.1900(2) 0.0382(12) Uani 1 1 d .
C11 C 0.1005(7) 0.0549(4) 0.4606(2) 0.0431(13) Uani 1 1 d .
C12 C 0.0011(9) -0.0154(5) 0.4879(2) 0.0581(16) Uani 1 1 d .
H12 H 0.0424 -0.0799 0.4885 0.070 Uiso 1 1 calc R
C13 C -0.1594(9) 0.0083(6) 0.5146(3) 0.0698(19) Uani 1 1 d .
H13 H -0.2245 -0.0397 0.5338 0.084 Uiso 1 1 calc R
C14 C -0.2234(10) 0.1029(6) 0.5130(3) 0.073(2) Uani 1 1 d .
H14 H -0.3323 0.1193 0.5306 0.088 Uiso 1 1 calc R
C15 C -0.1245(10) 0.1729(5) 0.4850(3) 0.0680(19) Uani 1 1 d .
H15 H -0.1661 0.2373 0.4842 0.082 Uiso 1 1 calc R
C16 C 0.0348(8) 0.1493(5) 0.4581(2) 0.0568(16) Uani 1 1 d .
H16 H 0.0983 0.1970 0.4382 0.068 Uiso 1 1 calc R
C17 C -0.0231(7) 0.3555(4) 0.3298(2) 0.0383(12) Uani 1 1 d .
C18 C -0.1929(8) 0.3423(4) 0.3528(2) 0.0546(15) Uani 1 1 d .
H18 H -0.2577 0.2851 0.3454 0.065 Uiso 1 1 calc R
C19 C -0.2679(10) 0.4131(5) 0.3867(3) 0.0662(18) Uani 1 1 d .
H19 H -0.3822 0.4030 0.4026 0.079 Uiso 1 1 calc R
C20 C -0.1761(10) 0.4979(5) 0.3970(2) 0.0637(19) Uani 1 1 d .
H20 H -0.2265 0.5459 0.4200 0.076 Uiso 1 1 calc R
C21 C -0.0093(10) 0.5112(5) 0.3732(2) 0.0645(18) Uani 1 1 d .
H21 H 0.0527 0.5697 0.3795 0.077 Uiso 1 1 calc R
C22 C 0.0697(9) 0.4411(4) 0.3404(2) 0.0545(15) Uani 1 1 d .
H22 H 0.1853 0.4511 0.3253 0.065 Uiso 1 1 calc R
O31 O 0.1174(7) 0.1811(3) 0.95361(18) 0.0707(13) Uani 1 1 d .
H31A H 0.1524 0.2109 0.9242 0.106 Uiso 1 1 d G
H31B H 0.1651 0.2079 0.9822 0.106 Uiso 1 1 d G
O32 O 0.7686(8) 0.2545(4) 0.9504(2) 0.0882(16) Uani 1 1 d .
H32A H 0.8657 0.2223 0.9568 0.132 Uiso 1 1 d G
H32B H 0.7086 0.2267 0.9244 0.132 Uiso 1 1 d G

loop_
_atom_site_aniso_label
_atom_site_aniso_U_11
_atom_site_aniso_U_22
_atom_site_aniso_U_33
_atom_site_aniso_U_23
_atom_site_aniso_U_13
_atom_site_aniso_U_12
N1 0.032(2) 0.042(2) 0.036(2) 0.004(2) -0.0004(18) -0.0015(19)
N2 0.022(2) 0.037(2) 0.041(2) -0.002(2) -0.0038(17) 0.0000(17)
N3 0.051(3) 0.052(3) 0.040(2) 0.003(2) -0.002(2) 0.013(2)
N4 0.026(2) 0.045(3) 0.055(3) -0.004(2) -0.004(2) -0.0018(19)
O1 0.103(4) 0.076(3) 0.068(3) 0.029(3) 0.031(3) 0.044(3)
O2 0.0320(19) 0.046(2) 0.051(2) -0.0036(18) 0.0035(17) -0.0063(16)
O3 0.0336(19) 0.044(2) 0.067(2) 0.0122(19) -0.0010(19) -0.0022(18)
O4 0.027(2) 0.049(2) 0.085(3) 0.002(2) 0.0101(19) -0.0020(17)
O5 0.033(2) 0.073(3) 0.064(3) 0.014(2) -0.0146(19) -0.0205(19)
O6 0.044(2) 0.070(3) 0.054(2) 0.010(2) 0.0028(19) -0.018(2)
C1 0.065(4) 0.051(4) 0.036(3) 0.004(3) 0.002(3) 0.017(3)
C2 0.057(4) 0.059(4) 0.049(3) 0.008(3) 0.003(3) 0.010(3)
C3 0.029(2) 0.030(3) 0.051(3) 0.007(2) 0.002(2) 0.000(2)
C4 0.029(2) 0.034(3) 0.047(3) -0.011(2) -0.003(2) -0.001(2)
C5 0.024(2) 0.039(3) 0.045(3) 0.005(2) -0.002(2) -0.005(2)
C6 0.027(2) 0.040(3) 0.034(3) 0.006(2) -0.006(2) -0.004(2)
C7 0.033(3) 0.046(3) 0.044(3) 0.005(2) -0.003(2) -0.010(3)
C8 0.028(3) 0.050(3) 0.037(3) -0.002(2) -0.005(2) -0.014(2)
C9 0.033(3) 0.037(3) 0.044(3) 0.004(2) -0.006(2) 0.000(2)
C10 0.036(3) 0.037(3) 0.041(3) -0.005(2) 0.001(2) 0.001(2)
C11 0.046(3) 0.051(3) 0.032(3) -0.014(3) -0.003(2) 0.003(3)
C12 0.063(4) 0.057(4) 0.054(3) -0.002(3) 0.002(3) 0.003(3)
C13 0.064(5) 0.084(5) 0.062(4) -0.001(4) 0.008(3) -0.007(4)
C14 0.052(4) 0.093(5) 0.074(4) -0.018(4) 0.010(4) 0.010(4)
C15 0.068(4) 0.065(5) 0.071(4) -0.013(4) 0.002(4) 0.015(4)
C16 0.062(4) 0.058(4) 0.051(3) -0.016(3) 0.005(3) 0.002(3)
C17 0.037(3) 0.042(3) 0.036(3) 0.003(2) -0.001(2) 0.013(2)
C18 0.050(4) 0.052(4) 0.062(4) 0.002(3) 0.001(3) 0.009(3)
C19 0.062(4) 0.075(5) 0.062(4) 0.009(4) 0.014(3) 0.015(4)
C20 0.080(5) 0.066(5) 0.045(4) 0.000(3) 0.008(3) 0.031(4)
C21 0.087(5) 0.056(4) 0.051(4) -0.009(3) -0.007(4) 0.005(4)
C22 0.060(4) 0.046(3) 0.058(4) -0.005(3) 0.007(3) -0.003(3)
O31 0.083(3) 0.070(3) 0.059(3) -0.005(2) -0.005(3) 0.001(3)
O32 0.091(4) 0.098(4) 0.075(3) -0.036(3) -0.002(3) 0.012(3)

loop_
_atom_type_symbol
_atom_type_description
_atom_type_scat_dispersion_real
_atom_type_scat_dispersion_imag
_atom_type_scat_source
C C 0.0033 0.0016 'International Tables Vol C Tables 4.2.6.8 and 6.1.1.4'
H H 0.0000 0.0000 'International Tables Vol C Tables 4.2.6.8 and 6.1.1.4'
N N 0.0061 0.0033 'International Tables Vol C Tables 4.2.6.8 and 6.1.1.4'
O O 0.0106 0.0060 'International Tables Vol C Tables 4.2.6.8 and 6.1.1.4'

loop_
_geom_angle_atom_site_label_1
_geom_angle_atom_site_label_2
_geom_angle_atom_site_label_3
_geom_angle
C2 N1 C3 113.1(4)
C7 N1 C2 113.3(4)
C7 N1 C3 115.4(4)
C4 N2 H2 106.8
C5 N2 H2 106.8
C5 N2 C4 113.4(4)
C5 N2 C9 111.7(4)
C9 N2 H2 106.8
C9 N2 C4 111.0(4)
C1 N3 H3 116.3
C1 N3 C11 127.4(5)
C11 N3 H3 116.3
C6 N4 H4 115.2
C6 N4 C17 129.5(4)
C17 N4 H4 115.2
C8 O4 H4A 109.5
N3 C1 C2 113.2(5)
O1 C1 N3 124.5(5)
O1 C1 C2 122.3(6)
N1 C2 C1 111.3(5)
N1 C2 H2A 109.4
N1 C2 H2B 109.4
C1 C2 H2A 109.4
C1 C2 H2B 109.4
H2A C2 H2B 108.0
N1 C3 H3A 109.2
N1 C3 H3B 109.2
N1 C3 C4 112.2(4)
H3A C3 H3B 107.9
C4 C3 H3A 109.2
C4 C3 H3B 109.2
N2 C4 H4B 109.1
N2 C4 H4C 109.1
C3 C4 N2 112.7(4)
C3 C4 H4B 109.1
C3 C4 H4C 109.1
H4B C4 H4C 107.8
N2 C5 H5A 109.6
N2 C5 H5B 109.6
N2 C5 C6 110.1(4)
H5A C5 H5B 108.1
C6 C5 H5A 109.6
C6 C5 H5B 109.6
N4 C6 C5 112.6(4)
O2 C6 N4 126.8(5)
O2 C6 C5 120.5(4)
N1 C7 H7A 107.9
N1 C7 H7B 107.9
N1 C7 C8 117.5(4)
H7A C7 H7B 107.2
C8 C7 H7A 107.9
C8 C7 H7B 107.9
O3 C8 O4 123.1(5)
O3 C8 C7 125.4(4)
O4 C8 C7 111.5(4)
N2 C9 H9A 109.4
N2 C9 H9B 109.4
N2 C9 C10 111.0(4)
H9A C9 H9B 108.0
C10 C9 H9A 109.4
C10 C9 H9B 109.4
O5 C10 O6 127.4(5)
O5 C10 C9 116.7(5)
O6 C10 C9 115.9(5)
C12 C11 N3 117.8(5)
C12 C11 C16 119.3(5)
C16 C11 N3 122.9(5)
C11 C12 H12 119.6
C11 C12 C13 120.7(6)
C13 C12 H12 119.6
C12 C13 H13 120.0
C14 C13 C12 120.0(7)
C14 C13 H13 120.0
C13 C14 H14 120.4
C15 C14 C13 119.1(6)
C15 C14 H14 120.4
C14 C15 H15 119.5
C16 C15 C14 121.0(6)
C16 C15 H15 119.5
C11 C16 H16 120.1
C15 C16 C11 119.8(6)
C15 C16 H16 120.1
C18 C17 N4 117.5(5)
C18 C17 C22 119.2(5)
C22 C17 N4 123.3(5)
C17 C18 H18 119.8
C17 C18 C19 120.3(6)
C19 C18 H18 119.8
C18 C19 H19 119.8
C20 C19 C18 120.4(6)
C20 C19 H19 119.8
C19 C20 H20 120.6
C19 C20 C21 118.8(6)
C21 C20 H20 120.6
C20 C21 H21 119.1
C20 C21 C22 121.8(6)
C22 C21 H21 119.1
C17 C22 H22 120.3
C21 C22 C17 119.4(6)
C21 C22 H22 120.3
H31A O31 H31B 109.5
H32A O32 H32B 109.5

loop_
_geom_bond_atom_site_label_1
_geom_bond_atom_site_label_2
_geom_bond_distance
N1 C2 1.449(6)
N1 C3 1.455(6)
N1 C7 1.448(6)
N2 H2 0.9800
N2 C4 1.499(6)
N2 C5 1.482(6)
N2 C9 1.490(6)
N3 H3 0.8600
N3 C1 1.340(7)
N3 C11 1.421(7)
N4 H4 0.8600
N4 C6 1.331(6)
N4 C17 1.416(6)
O1 C1 1.198(6)
O2 C6 1.212(5)
O3 C8 1.196(6)
O4 H4A 0.8200
O4 C8 1.305(6)
O5 C10 1.220(6)
O6 C10 1.250(6)
C1 C2 1.514(8)
C2 H2A 0.9700
C2 H2B 0.9700
C3 H3A 0.9700
C3 H3B 0.9700
C3 C4 1.496(7)
C4 H4B 0.9700
C4 H4C 0.9700
C5 H5A 0.9700
C5 H5B 0.9700
C5 C6 1.517(7)
C7 H7A 0.9700
C7 H7B 0.9700
C7 C8 1.511(7)
C9 H9A 0.9700
C9 H9B 0.9700
C9 C10 1.529(7)
C11 C12 1.369(8)
C11 C16 1.375(8)
C12 H12 0.9300
C12 C13 1.375(9)
C13 H13 0.9300
C13 C14 1.372(9)
C14 H14 0.9300
C14 C15 1.371(9)
C15 H15 0.9300
C15 C16 1.370(9)
C16 H16 0.9300
C17 C18 1.371(7)
C17 C22 1.374(8)
C18 H18 0.9300
C18 C19 1.374(8)
C19 H19 0.9300
C19 C20 1.360(9)
C20 H20 0.9300
C20 C21 1.360(9)
C21 H21 0.9300
C21 C22 1.365(8)
C22 H22 0.9300
O31 H31A 0.8508
O31 H31B 0.8494
O32 H32A 0.8497
O32 H32B 0.8496

loop_
_geom_torsion_atom_site_label_1
_geom_torsion_atom_site_label_2
_geom_torsion_atom_site_label_3
_geom_torsion_atom_site_label_4
_geom_torsion
N1 C3 C4 N2 -51.3(5)
N1 C7 C8 O3 2.3(8)
N1 C7 C8 O4 -178.6(4)
N2 C5 C6 N4 -177.5(4)
N2 C5 C6 O2 0.3(6)
N2 C9 C10 O5 0.7(7)
N2 C9 C10 O6 -177.0(4)
N3 C1 C2 N1 146.7(5)
N3 C11 C12 C13 175.3(5)
N3 C11 C16 C15 -174.8(5)
N4 C17 C18 C19 -179.6(5)
N4 C17 C22 C21 178.1(5)
O1 C1 C2 N1 -35.2(8)
C1 N3 C11 C12 161.7(6)
C1 N3 C11 C16 -20.5(8)
C2 N1 C3 C4 150.3(4)
C2 N1 C7 C8 62.1(6)
C3 N1 C2 C1 -64.2(6)
C3 N1 C7 C8 -70.5(6)
C4 N2 C5 C6 153.5(4)
C4 N2 C9 C10 -81.3(5)
C5 N2 C4 C3 -76.0(5)
C5 N2 C9 C10 151.0(4)
C6 N4 C17 C18 -159.1(5)
C6 N4 C17 C22 22.4(8)
C7 N1 C2 C1 162.0(5)
C7 N1 C3 C4 -76.9(5)
C9 N2 C4 C3 157.3(4)
C9 N2 C5 C6 -80.2(5)
C11 N3 C1 O1 -3.0(10)
C11 N3 C1 C2 175.0(5)
C11 C12 C13 C14 1.4(10)
C12 C11 C16 C15 2.9(8)
C12 C13 C14 C15 -0.6(11)
C13 C14 C15 C16 1.0(11)
C14 C15 C16 C11 -2.2(10)
C16 C11 C12 C13 -2.5(9)
C17 N4 C6 O2 -8.1(9)
C17 N4 C6 C5 169.5(4)
C17 C18 C19 C20 1.2(9)
C18 C17 C22 C21 -0.4(8)
C18 C19 C20 C21 0.1(9)
C19 C20 C21 C22 -1.5(9)
C20 C21 C22 C17 1.7(9)
C22 C17 C18 C19 -1.0(8)
